data_1526200
loop_
_publ_author_name
'Ospina, I.D.'
'Saldarriaga, C.'
'Palacio, L.A.'
'Echavarria, A.'
'Simon, A.'

_publ_section_title
;
 A zinc chromate of type PhiY: synthesis and structure
;
_journal_name_full 'Microporous and Mesoporous Materials'
_journal_page_first 303
_journal_page_last 309
_journal_volume 47
_journal_year 2001
_chemical_formula_sum 'Cr2 H7.3 N1.46 O9.46 Zn2'
_chemical_name_systematic '((N H4) (O H))1.46 (Zn (Cr O4))2'
_space_group_IT_number 166
_symmetry_space_group_name_Hall '-R 3 2"'
_symmetry_space_group_name_H-M 'R -3 m :H'
_cell_angle_alpha 90
_cell_angle_beta 90
_cell_angle_gamma 120
_cell_formula_units_Z 3
_cell_length_a 5.99634
_cell_length_b 5.99634
_cell_length_c 21.5117
_cell_volume 669.850
_citation_journal_id_ASTM MIMMFJ
_cod_data_source_file Ospina_MIMMFJ_2001_1774.cif
_cod_data_source_block H7.3Cr2N1.46O9.46Zn2
_cod_original_cell_volume 669.8504
_cod_original_formula_sum 'H7.3 Cr2 N1.46 O9.46 Zn2'
_cod_database_code 1526200

loop_
_symmetry_equiv_pos_as_xyz
x,y,z
-y,x-y,z
-x+y,-x,z
y,x,-z
-x,-x+y,-z
x-y,-y,-z
-x,-y,-z
y,-x+y,-z
x-y,x,-z
-y,-x,z
x,x-y,z
-x+y,y,z
x+2/3,y+1/3,z+1/3
-y+2/3,x-y+1/3,z+1/3
-x+y+2/3,-x+1/3,z+1/3
y+2/3,x+1/3,-z+1/3
-x+2/3,-x+y+1/3,-z+1/3
x-y+2/3,-y+1/3,-z+1/3
-x+2/3,-y+1/3,-z+1/3
y+2/3,-x+y+1/3,-z+1/3
x-y+2/3,x+1/3,-z+1/3
-y+2/3,-x+1/3,z+1/3
x+2/3,x-y+1/3,z+1/3
-x+y+2/3,y+1/3,z+1/3
x+1/3,y+2/3,z+2/3
-y+1/3,x-y+2/3,z+2/3
-x+y+1/3,-x+2/3,z+2/3
y+1/3,x+2/3,-z+2/3
-x+1/3,-x+y+2/3,-z+2/3
x-y+1/3,-y+2/3,-z+2/3
-x+1/3,-y+2/3,-z+2/3
y+1/3,-x+y+2/3,-z+2/3
x-y+1/3,x+2/3,-z+2/3
-y+1/3,-x+2/3,z+2/3
x+1/3,x-y+2/3,z+2/3
-x+y+1/3,y+2/3,z+2/3

loop_
_atom_site_label
_atom_site_type_symbol
_atom_site_fract_x
_atom_site_fract_y
_atom_site_fract_z
_atom_site_occupancy
_atom_site_U_iso_or_equiv
O2 O-2 0 0 0.1662 1 0.0
Zn1 Zn+2 0.5 0 0 0.667 0.0
Cr1 Cr+6 0 0 0.0906 1 0.0
N1 N-3 0 0 0.5 1.46 0.0
O3 O-2 0.3056 0.1528 -0.0648 0.91 0.0
O1 O-2 0 0 0.2941 1 0.0
